data_7026941
loop_
_publ_author_name
'Ebrahimpour, Parisa'
'Cushion, Michael'
'Haddow, Mairi F.'
'Hallett, Andrew J.'
'Wass, Duncan F.'

_publ_section_title
;
 Cu(I) complexes based on cis, cis-1,3,5-tris(arylideneamino)cyclohexane
 ligands: synthesis, structure and CO binding.
;
_journal_issue 45
_journal_name_full 'Dalton transactions (Cambridge, England : 2003)'
_journal_page_first 10910
_journal_page_last 10919
_journal_paper_doi 10.1039/c0dt00986e
_journal_volume 39
_journal_year 2010
_chemical_formula_moiety 'C35 H24 Cu F18 N4,F6 P'
_chemical_formula_sum 'C35 H24 Cu F24 N4 P'
_chemical_formula_weight 1051.10
_chemical_name_common 7.2
_chemical_name_systematic
;
?
;
_space_group_IT_number 14
_symmetry_cell_setting monoclinic
_symmetry_space_group_name_Hall '-P 2ybc'
_symmetry_space_group_name_H-M 'P 1 21/c 1'
_atom_sites_solution_hydrogens geom
_atom_sites_solution_primary direct
_atom_sites_solution_secondary difmap
_audit_creation_method SHELXL-97
_cell_angle_alpha 90.00
_cell_angle_beta 96.126(2)
_cell_angle_gamma 90.00
_cell_formula_units_Z 8
_cell_length_a 11.1581(3)
_cell_length_b 18.9132(6)
_cell_length_c 38.9605(13)
_cell_measurement_reflns_used 9092
_cell_measurement_temperature 100(2)
_cell_measurement_theta_max 22.64
_cell_measurement_theta_min 2.22
_cell_volume 8175.1(4)
_computing_cell_refinement 'Bruker PROTEUM'
_computing_data_collection 'Bruker PROTEUM'
_computing_data_reduction 'Bruker SAINT'
_computing_molecular_graphics 'Bruker ShelXTL'
_computing_publication_material 'Bruker ShelXTL'
_computing_structure_refinement 'SHELXL-97 (Sheldrick, 2008)'
_computing_structure_solution 'SHELXS-97 (Sheldrick, 2008)'
_diffrn_ambient_temperature 100(2)
_diffrn_measured_fraction_theta_full 0.997
_diffrn_measured_fraction_theta_max 0.997
_diffrn_radiation_monochromator graphite
_diffrn_radiation_source 'fine-focus sealed tube'
_diffrn_radiation_type MoK\a
_diffrn_radiation_wavelength 0.71073
_diffrn_reflns_av_R_equivalents 0.0651
_diffrn_reflns_av_sigmaI/netI 0.0504
_diffrn_reflns_limit_h_max 14
_diffrn_reflns_limit_h_min -14
_diffrn_reflns_limit_k_max 24
_diffrn_reflns_limit_k_min -24
_diffrn_reflns_limit_l_max 50
_diffrn_reflns_limit_l_min -50
_diffrn_reflns_number 134390
_diffrn_reflns_theta_full 27.51
_diffrn_reflns_theta_max 27.51
_diffrn_reflns_theta_min 1.05
_exptl_absorpt_coefficient_mu 0.717
_exptl_absorpt_correction_T_max 0.746
_exptl_absorpt_correction_T_min 0.615
_exptl_absorpt_correction_type multi-scan
_exptl_absorpt_process_details 'SADABS V2008/1'
_exptl_crystal_colour yellow
_exptl_crystal_density_diffrn 1.708
_exptl_crystal_density_method 'not measured'
_exptl_crystal_description needle
_exptl_crystal_F_000 4176
_exptl_crystal_size_max 0.70
_exptl_crystal_size_mid 0.20
_exptl_crystal_size_min 0.10
_refine_diff_density_max 0.943
_refine_diff_density_min -0.562
_refine_diff_density_rms 0.077
_refine_ls_extinction_method none
_refine_ls_goodness_of_fit_ref 1.036
_refine_ls_hydrogen_treatment constr
_refine_ls_matrix_type full
_refine_ls_number_parameters 1229
_refine_ls_number_reflns 18758
_refine_ls_number_restraints 228
_refine_ls_restrained_S_all 1.045
_refine_ls_R_factor_all 0.0847
_refine_ls_R_factor_gt 0.0501
_refine_ls_shift/su_max 0.001
_refine_ls_shift/su_mean 0.000
_refine_ls_structure_factor_coef Fsqd
_refine_ls_weighting_details 'calc w=1/[\s^2^(Fo^2^)+(0.0516P)^2^+8.8607P] where P=(Fo^2^+2Fc^2^)/3'
_refine_ls_weighting_scheme calc
_refine_ls_wR_factor_gt 0.1129
_refine_ls_wR_factor_ref 0.1278
_reflns_number_gt 12880
_reflns_number_total 18758
_reflns_threshold_expression >2sigma(I)
_cod_data_source_file c0dt00986e.txt
_cod_data_source_block 7.2
_cod_depositor_comments
;
The following automatic conversions were performed:

'_symmetry_cell_setting' value 'Monoclinic' changed to 'monoclinic'
according to /home/saulius/struct/CIF-dictionaries/cif_core.dic
dictionary named 'cif_core.dic' version 2.4.2 from 2011-04-26.

Automatic conversion script
Id: cif_fix_values 1891 2012-01-12 08:04:46Z andrius 
;
_cod_original_sg_symbol_H-M 'P 21/c'
_cod_database_code 7026941

loop_
_symmetry_equiv_pos_as_xyz
'x, y, z'
'-x, y+1/2, -z+1/2'
'-x, -y, -z'
'x, -y-1/2, z-1/2'

loop_
_atom_site_label
_atom_site_type_symbol
_atom_site_fract_x
_atom_site_fract_y
_atom_site_fract_z
_atom_site_U_iso_or_equiv
_atom_site_adp_type
_atom_site_occupancy
_atom_site_symmetry_multiplicity
_atom_site_calc_flag
_atom_site_refinement_flags
_atom_site_disorder_assembly
_atom_site_disorder_group
Cu1 Cu 0.92419(3) 0.645901(18) 0.153352(9) 0.01964(9) Uani 1 1 d . . .
N1 N 0.90437(19) 0.75412(12) 0.15647(6) 0.0189(5) Uani 1 1 d . . .
N2 N 0.8985(2) 0.62341(12) 0.20390(6) 0.0196(5) Uani 1 1 d . . .
N3 N 1.1109(2) 0.65658(12) 0.16094(6) 0.0199(5) Uani 1 1 d . . .
N4 N 0.8329(2) 0.59298(13) 0.11741(6) 0.0241(5) Uani 1 1 d . . .
C1 C 0.7752(3) 0.56569(17) 0.09552(8) 0.0294(7) Uani 1 1 d . . .
C2 C 0.7015(4) 0.5313(2) 0.06680(10) 0.0503(10) Uani 1 1 d . . .
H2A H 0.6320 0.5612 0.0593 0.075 Uiso 1 1 calc R . .
H2B H 0.6733 0.4854 0.0744 0.075 Uiso 1 1 calc R . .
H2C H 0.7500 0.5243 0.0475 0.075 Uiso 1 1 calc R . .
C3 C 0.9662(2) 0.78361(15) 0.18902(7) 0.0207(6) Uani 1 1 d . . .
H3 H 0.9471 0.8352 0.1900 0.025 Uiso 1 1 calc R . .
C4 C 0.9257(2) 0.74814(15) 0.22100(7) 0.0207(6) Uani 1 1 d . . .
H4A H 0.8364 0.7479 0.2188 0.025 Uiso 1 1 calc R . .
H4B H 0.9536 0.7773 0.2414 0.025 Uiso 1 1 calc R . .
C5 C 0.9701(2) 0.67239(15) 0.22780(7) 0.0207(6) Uani 1 1 d . . .
H5 H 0.9561 0.6595 0.2519 0.025 Uiso 1 1 calc R . .
C6 C 1.1046(2) 0.66430(15) 0.22437(7) 0.0212(6) Uani 1 1 d . . .
H6A H 1.1239 0.6132 0.2239 0.025 Uiso 1 1 calc R . .
H6B H 1.1505 0.6847 0.2452 0.025 Uiso 1 1 calc R . .
C7 C 1.1484(3) 0.69903(15) 0.19251(7) 0.0216(6) Uani 1 1 d . . .
H7 H 1.2385 0.7003 0.1958 0.026 Uiso 1 1 calc R . .
C8 C 1.1026(2) 0.77527(15) 0.18810(8) 0.0219(6) Uani 1 1 d . . .
H8A H 1.1242 0.7937 0.1658 0.026 Uiso 1 1 calc R . .
H8B H 1.1447 0.8047 0.2067 0.026 Uiso 1 1 calc R . .
C9 C 0.8402(3) 0.79760(15) 0.13740(7) 0.0225(6) Uani 1 1 d . . .
H9 H 0.8290 0.8439 0.1459 0.027 Uiso 1 1 calc R . .
C10 C 0.7826(3) 0.77916(15) 0.10260(7) 0.0212(6) Uani 1 1 d . . .
C11 C 0.6697(3) 0.80679(15) 0.09122(8) 0.0246(6) Uani 1 1 d . . .
H11 H 0.6295 0.8365 0.1060 0.029 Uiso 1 1 calc R . .
C12 C 0.6158(3) 0.79110(16) 0.05833(8) 0.0262(7) Uani 1 1 d . . .
C13 C 0.6748(3) 0.75025(16) 0.03594(8) 0.0277(7) Uani 1 1 d . . .
H13 H 0.6379 0.7400 0.0134 0.033 Uiso 1 1 calc R . .
C14 C 0.7895(3) 0.72437(16) 0.04713(8) 0.0270(7) Uani 1 1 d . . .
C15 C 0.8429(3) 0.73833(15) 0.08011(7) 0.0236(6) Uani 1 1 d . . .
H15 H 0.9207 0.7201 0.0875 0.028 Uiso 1 1 calc R . .
C16 C 0.4925(3) 0.81929(19) 0.04740(8) 0.0349(8) Uani 1 1 d . . .
C17 C 0.8560(3) 0.68346(19) 0.02225(8) 0.0373(8) Uani 1 1 d . . .
C18 C 1.1925(3) 0.65001(15) 0.14032(8) 0.0228(6) Uani 1 1 d . . .
H18 H 1.2668 0.6738 0.1462 0.027 Uiso 1 1 calc R . .
C19 C 1.1796(3) 0.60843(15) 0.10832(8) 0.0227(6) Uani 1 1 d . . .
C20 C 1.2528(3) 0.62473(17) 0.08272(8) 0.0277(7) Uani 1 1 d . . .
H20 H 1.3059 0.6640 0.0856 0.033 Uiso 1 1 calc R . .
C21 C 1.2491(3) 0.58419(18) 0.05295(8) 0.0301(7) Uani 1 1 d . . .
C22 C 1.1737(3) 0.52601(17) 0.04856(8) 0.0314(7) Uani 1 1 d . . .
H22 H 1.1712 0.4982 0.0282 0.038 Uiso 1 1 calc R . .
C23 C 1.1020(3) 0.50896(16) 0.07438(8) 0.0273(7) Uani 1 1 d . . .
C24 C 1.1042(3) 0.54980(15) 0.10399(8) 0.0251(6) Uani 1 1 d . . .
H24 H 1.0541 0.5377 0.1213 0.030 Uiso 1 1 calc R . .
C25 C 1.3273(4) 0.6030(2) 0.02525(10) 0.0500(10) Uani 1 1 d . . .
C26 C 1.0251(4) 0.44438(19) 0.06978(10) 0.0445(9) Uani 1 1 d . . .
C27 C 0.8508(2) 0.57154(14) 0.21828(8) 0.0212(6) Uani 1 1 d . . .
H27 H 0.8703 0.5656 0.2424 0.025 Uiso 1 1 calc R . .
C28 C 0.7677(3) 0.52023(15) 0.20010(7) 0.0206(6) Uani 1 1 d . . .
C29 C 0.7757(3) 0.44924(15) 0.20963(7) 0.0224(6) Uani 1 1 d . . .
H29 H 0.8392 0.4338 0.2261 0.027 Uiso 1 1 calc R . .
C30 C 0.6916(3) 0.40127(15) 0.19520(8) 0.0247(6) Uani 1 1 d . . .
C31 C 0.5967(3) 0.42312(16) 0.17165(8) 0.0256(7) Uani 1 1 d . . .
H31 H 0.5386 0.3900 0.1620 0.031 Uiso 1 1 calc R . .
C32 C 0.5880(3) 0.49361(16) 0.16250(8) 0.0243(6) Uani 1 1 d . . .
C33 C 0.6729(3) 0.54276(15) 0.17639(7) 0.0220(6) Uani 1 1 d . . .
H33 H 0.6662 0.5911 0.1698 0.026 Uiso 1 1 calc R . .
C34 C 0.6985(3) 0.32578(17) 0.20734(9) 0.0366(8) Uani 1 1 d . . .
C35 C 0.4815(3) 0.51956(17) 0.13909(9) 0.0334(8) Uani 1 1 d . . .
F1 F 0.40803(18) 0.78829(14) 0.06379(6) 0.0603(7) Uani 1 1 d . . .
F2 F 0.4839(2) 0.88818(12) 0.05369(7) 0.0598(7) Uani 1 1 d . . .
F3 F 0.46001(19) 0.81198(14) 0.01374(5) 0.0566(6) Uani 1 1 d . . .
F4 F 0.7824(2) 0.64139(15) 0.00177(8) 0.0811(9) Uani 1 1 d . . .
F5 F 0.9044(2) 0.72430(13) 0.00013(6) 0.0610(7) Uani 1 1 d . . .
F6 F 0.9399(3) 0.64284(16) 0.03725(6) 0.0847(10) Uani 1 1 d . . .
F7 F 1.2740(3) 0.6480(3) 0.00309(9) 0.1315(18) Uani 1 1 d . . .
F8 F 1.4296(2) 0.63185(15) 0.03707(6) 0.0649(7) Uani 1 1 d . . .
F9 F 1.3532(4) 0.54893(19) 0.00680(9) 0.1251(16) Uani 1 1 d . . .
F10 F 0.9532(3) 0.44587(16) 0.04009(7) 0.0888(10) Uani 1 1 d . . .
F11 F 1.0883(3) 0.38639(12) 0.06827(10) 0.0994(12) Uani 1 1 d . . .
F12 F 0.9538(2) 0.43510(11) 0.09453(6) 0.0520(6) Uani 1 1 d . . .
F13 F 0.8134(2) 0.30385(11) 0.21456(7) 0.0620(7) Uani 1 1 d . . .
F14 F 0.6525(3) 0.31715(12) 0.23672(7) 0.0725(8) Uani 1 1 d . . .
F15 F 0.6480(3) 0.28120(11) 0.18446(7) 0.0793(9) Uani 1 1 d . . .
F16 F 0.4230(3) 0.46936(13) 0.12150(8) 0.0912(11) Uani 1 1 d . . .
F17 F 0.40194(18) 0.55205(13) 0.15681(6) 0.0547(6) Uani 1 1 d . . .
F18 F 0.51075(19) 0.56846(15) 0.11695(6) 0.0686(8) Uani 1 1 d . . .
Cu2 Cu 0.41801(3) 0.109145(18) 0.162721(9) 0.01979(9) Uani 1 1 d . . .
N5 N 0.3879(2) 0.13317(12) 0.21285(6) 0.0191(5) Uani 1 1 d . . .
N6 N 0.4019(2) 0.00073(12) 0.16660(6) 0.0186(5) Uani 1 1 d . . .
N7 N 0.6046(2) 0.09938(12) 0.17151(6) 0.0207(5) Uani 1 1 d . . .
N8 N 0.3280(2) 0.16193(13) 0.12658(7) 0.0266(6) Uani 1 1 d . . .
C36 C 0.2715(3) 0.19073(19) 0.10492(9) 0.0354(8) Uani 1 1 d . . .
C37 C 0.1996(4) 0.2270(3) 0.07657(12) 0.0693(15) Uani 1 1 d . . .
H37A H 0.1392 0.1944 0.0655 0.104 Uiso 1 1 calc R . .
H37B H 0.2524 0.2432 0.0596 0.104 Uiso 1 1 calc R . .
H37C H 0.1590 0.2678 0.0857 0.104 Uiso 1 1 calc R . .
C38 C 0.4586(2) 0.08538(14) 0.23754(7) 0.0199(6) Uani 1 1 d . . .
H38 H 0.4424 0.0987 0.2614 0.024 Uiso 1 1 calc R . .
C39 C 0.4168(3) 0.00934(14) 0.23091(7) 0.0202(6) Uani 1 1 d . . .
H39A H 0.3276 0.0090 0.2279 0.024 Uiso 1 1 calc R . .
H39B H 0.4430 -0.0189 0.2518 0.024 Uiso 1 1 calc R . .
C40 C 0.4616(2) -0.02756(14) 0.19969(7) 0.0193(6) Uani 1 1 d . . .
H40 H 0.4433 -0.0792 0.2010 0.023 Uiso 1 1 calc R . .
C41 C 0.5974(2) -0.01827(14) 0.19989(8) 0.0213(6) Uani 1 1 d . . .
H41A H 0.6221 -0.0376 0.1781 0.026 Uiso 1 1 calc R . .
H41B H 0.6384 -0.0464 0.2191 0.026 Uiso 1 1 calc R . .
C42 C 0.6408(2) 0.05869(15) 0.20374(7) 0.0217(6) Uani 1 1 d . . .
H42 H 0.7308 0.0583 0.2076 0.026 Uiso 1 1 calc R . .
C43 C 0.5939(2) 0.09445(15) 0.23482(7) 0.0219(6) Uani 1 1 d . . .
H43A H 0.6118 0.1456 0.2339 0.026 Uiso 1 1 calc R . .
H43B H 0.6389 0.0754 0.2561 0.026 Uiso 1 1 calc R . .
C44 C 0.3379(2) 0.18523(15) 0.22629(7) 0.0211(6) Uani 1 1 d . . .
H44 H 0.3535 0.1919 0.2505 0.025 Uiso 1 1 calc R . .
C45 C 0.2568(2) 0.23611(15) 0.20652(7) 0.0198(6) Uani 1 1 d . . .
C46 C 0.2716(3) 0.30807(15) 0.21299(7) 0.0216(6) Uani 1 1 d . . .
H46 H 0.3356 0.3242 0.2291 0.026 Uiso 1 1 calc R . .
C47 C 0.1924(3) 0.35628(15) 0.19582(7) 0.0238(6) Uani 1 1 d . . .
C48 C 0.0951(3) 0.33342(16) 0.17371(8) 0.0261(7) Uani 1 1 d . . .
H48 H 0.0398 0.3665 0.1626 0.031 Uiso 1 1 calc R . .
C49 C 0.0795(3) 0.26158(16) 0.16799(8) 0.0260(7) Uani 1 1 d . . .
C50 C 0.1607(3) 0.21269(15) 0.18387(8) 0.0237(6) Uani 1 1 d . . .
H50 H 0.1504 0.1636 0.1792 0.028 Uiso 1 1 calc R . .
C51 C 0.2091(3) 0.43343(16) 0.20313(9) 0.0350(8) Uani 1 1 d . . .
C52 C -0.0286(3) 0.23489(18) 0.14531(10) 0.0389(9) Uani 1 1 d . . .
C53 C 0.3427(2) -0.04404(15) 0.14724(7) 0.0213(6) Uani 1 1 d . . .
H53 H 0.3318 -0.0901 0.1562 0.026 Uiso 1 1 calc R . .
C54 C 0.2900(3) -0.02857(15) 0.11169(7) 0.0221(6) Uani 1 1 d . . .
C55 C 0.1839(3) -0.06193(17) 0.09894(8) 0.0282(7) Uani 1 1 d . . .
H55 H 0.1454 -0.0937 0.1131 0.034 Uiso 1 1 calc R . .
C56 C 0.1338(3) -0.04881(19) 0.06532(8) 0.0330(8) Uani 1 1 d . . .
C57 C 0.1904(3) -0.00438(18) 0.04385(8) 0.0310(7) Uani 1 1 d . . .
H57 H 0.1555 0.0048 0.0210 0.037 Uiso 1 1 calc R . .
C58 C 0.2988(3) 0.02635(16) 0.05631(8) 0.0277(7) Uani 1 1 d . A .
C59 C 0.3487(3) 0.01514(15) 0.08996(8) 0.0239(6) Uani 1 1 d . . .
H59 H 0.4227 0.0372 0.0982 0.029 Uiso 1 1 calc R . .
C60 C 0.0182(4) -0.0856(3) 0.05305(10) 0.0542(11) Uani 1 1 d . . .
C61 C 0.3646(3) 0.07072(19) 0.03266(8) 0.0394(8) Uani 1 1 d DU . .
C62 C 0.6859(3) 0.10326(15) 0.15110(8) 0.0237(6) Uani 1 1 d . . .
H62 H 0.7591 0.0786 0.1575 0.028 Uiso 1 1 calc R . .
C63 C 0.6758(3) 0.14308(16) 0.11825(8) 0.0253(6) Uani 1 1 d . . .
C64 C 0.7508(3) 0.12365(18) 0.09363(8) 0.0305(7) Uani 1 1 d . . .
H64 H 0.8018 0.0835 0.0974 0.037 Uiso 1 1 calc R . .
C65 C 0.7511(3) 0.1628(2) 0.06368(8) 0.0357(8) Uani 1 1 d . B .
C66 C 0.6796(3) 0.22215(19) 0.05809(8) 0.0358(8) Uani 1 1 d . . .
H66 H 0.6810 0.2492 0.0376 0.043 Uiso 1 1 calc R . .
C67 C 0.6052(3) 0.24177(17) 0.08321(8) 0.0313(7) Uani 1 1 d . . .
C68 C 0.6022(3) 0.20226(16) 0.11308(8) 0.0260(7) Uani 1 1 d . . .
H68 H 0.5504 0.2155 0.1298 0.031 Uiso 1 1 calc R . .
C69 C 0.8335(4) 0.1424(2) 0.03724(10) 0.0532(11) Uani 1 1 d DU . .
C70 C 0.5331(4) 0.30780(19) 0.07760(9) 0.0454(9) Uani 1 1 d . . .
F19 F 0.1626(2) 0.45354(11) 0.23173(6) 0.0577(6) Uani 1 1 d . . .
F20 F 0.1611(2) 0.47367(10) 0.17707(6) 0.0687(8) Uani 1 1 d . . .
F21 F 0.32621(19) 0.45171(10) 0.20833(6) 0.0458(5) Uani 1 1 d . . .
F22 F -0.0898(2) 0.28555(12) 0.12821(8) 0.0901(11) Uani 1 1 d . . .
F23 F -0.10480(18) 0.20170(12) 0.16433(6) 0.0540(6) Uani 1 1 d . . .
F24 F 0.00056(19) 0.18693(13) 0.12254(6) 0.0546(6) Uani 1 1 d . . .
F25 F -0.0686(2) -0.0731(2) 0.07176(7) 0.0984(12) Uani 1 1 d . . .
F26 F 0.0324(3) -0.15771(16) 0.05529(8) 0.0872(10) Uani 1 1 d . . .
F27 F -0.01804(19) -0.07491(14) 0.02011(5) 0.0579(7) Uani 1 1 d . . .
F28A F 0.3408(9) 0.1392(3) 0.03513(19) 0.106(5) Uani 0.573(13) 1 d PDU A 1
F29A F 0.4858(4) 0.0677(4) 0.04021(14) 0.070(3) Uani 0.573(13) 1 d PDU A 1
F30A F 0.3462(5) 0.0561(4) 0.00053(10) 0.062(3) Uani 0.573(13) 1 d PDU A 1
F28B F 0.4222(12) 0.0309(4) 0.0127(3) 0.118(7) Uani 0.427(13) 1 d PDU A 2
F29B F 0.4310(8) 0.1173(5) 0.04818(14) 0.060(4) Uani 0.427(13) 1 d PDU A 2
F30B F 0.2866(6) 0.1076(5) 0.0108(2) 0.086(5) Uani 0.427(13) 1 d PDU A 2
F31A F 0.8456(13) 0.1967(5) 0.0155(3) 0.125(6) Uani 0.446(13) 1 d PDU B 1
F32A F 0.7778(7) 0.0959(7) 0.0168(3) 0.100(5) Uani 0.446(13) 1 d PDU B 1
F33A F 0.9326(6) 0.1224(7) 0.04976(19) 0.075(4) Uani 0.446(13) 1 d PDU B 1
F31B F 0.9290(7) 0.1834(7) 0.0387(2) 0.122(5) Uani 0.554(13) 1 d PDU B 2
F32B F 0.7897(6) 0.1422(5) 0.00627(13) 0.066(3) Uani 0.554(13) 1 d PDU B 2
F33B F 0.8831(11) 0.0769(5) 0.0422(2) 0.129(5) Uani 0.554(13) 1 d PDU B 2
F34 F 0.4551(2) 0.31737(11) 0.10116(6) 0.0521(6) Uani 1 1 d . . .
F35 F 0.6003(3) 0.36527(13) 0.07895(9) 0.0884(10) Uani 1 1 d . . .
F36 F 0.4673(3) 0.30915(15) 0.04698(6) 0.0806(9) Uani 1 1 d . . .
P1 P 0.51294(7) 0.75869(4) 0.17777(2) 0.02294(17) Uani 1 1 d . . .
F37 F 0.38066(16) 0.79202(10) 0.17593(6) 0.0426(5) Uani 1 1 d . . .
F38 F 0.54530(19) 0.79303(10) 0.21521(5) 0.0442(5) Uani 1 1 d . . .
F39 F 0.56061(16) 0.82922(9) 0.16096(5) 0.0346(4) Uani 1 1 d . . .
F40 F 0.64333(17) 0.72424(11) 0.18004(7) 0.0559(6) Uani 1 1 d . . .
F41 F 0.4793(2) 0.72482(11) 0.14066(5) 0.0515(6) Uani 1 1 d . . .
F42 F 0.46474(16) 0.68926(9) 0.19529(5) 0.0360(5) Uani 1 1 d . . .
P2 P 0.00798(7) 0.99848(4) 0.18497(2) 0.02368(17) Uani 1 1 d . . .
F43 F -0.04692(16) 1.06228(10) 0.20546(5) 0.0380(5) Uani 1 1 d . . .
F44 F 0.13727(16) 1.03502(10) 0.19164(6) 0.0495(6) Uani 1 1 d . . .
F45 F 0.06293(17) 0.93422(9) 0.16518(5) 0.0371(5) Uani 1 1 d . . .
F46 F 0.03542(18) 0.95590(11) 0.22057(5) 0.0415(5) Uani 1 1 d . . .
F47 F -0.12248(15) 0.96309(9) 0.17910(5) 0.0361(5) Uani 1 1 d . . .
F48 F -0.0195(2) 1.04083(11) 0.14979(6) 0.0497(6) Uani 1 1 d . . .

loop_
_atom_site_aniso_label
_atom_site_aniso_U_11
_atom_site_aniso_U_22
_atom_site_aniso_U_33
_atom_site_aniso_U_23
_atom_site_aniso_U_13
_atom_site_aniso_U_12
Cu1 0.01922(18) 0.01873(18) 0.02062(18) -0.00154(14) 0.00053(14) -0.00169(14)
N1 0.0153(12) 0.0198(12) 0.0216(12) -0.0007(10) 0.0029(9) -0.0018(9)
N2 0.0192(12) 0.0181(12) 0.0212(12) -0.0013(9) 0.0001(10) -0.0003(9)
N3 0.0193(12) 0.0159(12) 0.0237(13) 0.0001(9) -0.0005(10) 0.0031(9)
N4 0.0260(14) 0.0226(13) 0.0240(14) -0.0009(10) 0.0035(11) -0.0051(11)
C1 0.0308(18) 0.0296(17) 0.0286(17) -0.0019(14) 0.0060(14) -0.0061(14)
C2 0.053(2) 0.058(3) 0.037(2) -0.0158(18) -0.0087(18) -0.021(2)
C3 0.0183(14) 0.0182(14) 0.0247(15) -0.0040(11) -0.0017(11) -0.0009(11)
C4 0.0188(14) 0.0225(15) 0.0204(15) -0.0060(11) -0.0002(11) -0.0005(11)
C5 0.0215(15) 0.0219(14) 0.0182(14) -0.0013(11) -0.0001(11) -0.0036(12)
C6 0.0210(15) 0.0180(14) 0.0230(15) -0.0019(11) -0.0047(12) 0.0010(11)
C7 0.0158(14) 0.0226(15) 0.0257(16) -0.0034(12) -0.0018(11) 0.0004(11)
C8 0.0184(14) 0.0197(14) 0.0271(16) -0.0014(12) 0.0001(12) -0.0022(11)
C9 0.0222(15) 0.0198(14) 0.0255(16) -0.0016(12) 0.0030(12) -0.0015(12)
C10 0.0216(15) 0.0187(14) 0.0232(15) 0.0019(11) 0.0022(12) -0.0019(11)
C11 0.0256(16) 0.0238(15) 0.0246(16) 0.0017(12) 0.0038(12) 0.0021(12)
C12 0.0251(16) 0.0277(16) 0.0258(16) 0.0057(13) 0.0019(12) 0.0007(13)
C13 0.0337(18) 0.0292(17) 0.0197(15) 0.0044(13) 0.0005(13) -0.0003(14)
C14 0.0341(18) 0.0240(16) 0.0235(16) 0.0045(12) 0.0060(13) 0.0016(13)
C15 0.0241(16) 0.0209(15) 0.0261(16) 0.0044(12) 0.0047(12) 0.0022(12)
C16 0.0311(19) 0.046(2) 0.0266(18) 0.0011(15) -0.0030(14) 0.0049(16)
C17 0.047(2) 0.042(2) 0.0229(17) -0.0003(15) 0.0041(15) 0.0086(17)
C18 0.0163(14) 0.0225(15) 0.0284(16) -0.0004(12) -0.0024(12) 0.0006(12)
C19 0.0181(15) 0.0235(15) 0.0258(16) 0.0022(12) -0.0005(12) 0.0068(12)
C20 0.0214(16) 0.0333(17) 0.0280(17) 0.0011(13) 0.0007(13) 0.0012(13)
C21 0.0276(17) 0.0376(19) 0.0252(17) 0.0015(14) 0.0035(13) 0.0013(14)
C22 0.0326(18) 0.0329(18) 0.0284(17) -0.0052(14) 0.0014(14) 0.0059(14)
C23 0.0297(17) 0.0236(16) 0.0285(17) -0.0007(13) 0.0021(13) 0.0024(13)
C24 0.0248(16) 0.0234(15) 0.0273(16) 0.0025(12) 0.0034(13) 0.0054(12)
C25 0.050(2) 0.068(3) 0.034(2) -0.005(2) 0.0149(18) -0.018(2)
C26 0.063(3) 0.0307(19) 0.043(2) -0.0103(16) 0.019(2) -0.0067(18)
C27 0.0207(15) 0.0192(14) 0.0234(15) 0.0014(11) 0.0017(12) -0.0002(11)
C28 0.0214(15) 0.0233(15) 0.0177(14) 0.0005(11) 0.0052(11) -0.0012(12)
C29 0.0226(15) 0.0235(15) 0.0208(15) -0.0006(12) 0.0018(12) 0.0007(12)
C30 0.0314(17) 0.0203(15) 0.0226(15) -0.0003(12) 0.0045(13) 0.0015(12)
C31 0.0262(16) 0.0253(16) 0.0250(16) -0.0054(12) 0.0012(13) -0.0044(13)
C32 0.0210(15) 0.0262(16) 0.0251(16) -0.0022(12) 0.0003(12) 0.0029(12)
C33 0.0211(15) 0.0225(15) 0.0230(15) 0.0010(12) 0.0047(12) 0.0019(12)
C34 0.051(2) 0.0233(16) 0.0332(19) -0.0005(14) -0.0033(16) -0.0041(16)
C35 0.0299(18) 0.0292(17) 0.040(2) -0.0033(15) -0.0032(15) 0.0004(14)
F1 0.0270(11) 0.0924(19) 0.0618(15) 0.0289(14) 0.0063(10) 0.0053(12)
F2 0.0468(14) 0.0499(14) 0.0782(18) -0.0043(12) -0.0143(12) 0.0225(11)
F3 0.0409(12) 0.0947(19) 0.0311(12) 0.0001(11) -0.0100(9) 0.0201(12)
F4 0.0757(18) 0.086(2) 0.086(2) -0.0562(17) 0.0284(15) -0.0109(15)
F5 0.0808(17) 0.0601(15) 0.0493(14) 0.0095(11) 0.0412(13) 0.0146(13)
F6 0.110(2) 0.113(2) 0.0323(13) 0.0027(13) 0.0103(13) 0.0858(19)
F7 0.072(2) 0.242(5) 0.084(2) 0.103(3) 0.0198(17) -0.005(2)
F8 0.0482(14) 0.102(2) 0.0490(14) -0.0167(13) 0.0236(11) -0.0289(14)
F9 0.163(3) 0.125(3) 0.107(3) -0.074(2) 0.106(3) -0.078(3)
F10 0.113(2) 0.098(2) 0.0515(17) -0.0078(15) -0.0101(16) -0.0683(19)
F11 0.103(2) 0.0254(13) 0.182(3) -0.0237(17) 0.069(2) -0.0025(14)
F12 0.0695(15) 0.0329(11) 0.0576(14) -0.0115(10) 0.0249(12) -0.0211(11)
F13 0.0708(17) 0.0298(12) 0.0817(18) 0.0116(11) -0.0086(14) 0.0093(11)
F14 0.121(2) 0.0383(13) 0.0652(17) 0.0181(12) 0.0406(16) -0.0063(14)
F15 0.128(2) 0.0232(11) 0.0727(18) -0.0041(11) -0.0529(17) -0.0130(13)
F16 0.085(2) 0.0438(14) 0.125(3) -0.0341(15) -0.0802(18) 0.0205(13)
F17 0.0368(12) 0.0638(15) 0.0627(15) 0.0082(12) 0.0013(11) 0.0224(11)
F18 0.0372(13) 0.108(2) 0.0569(15) 0.0470(15) -0.0095(11) 0.0019(13)
Cu2 0.01884(18) 0.01920(18) 0.02090(18) 0.00278(14) 0.00016(14) 0.00190(14)
N5 0.0171(12) 0.0184(12) 0.0212(13) 0.0007(9) -0.0015(9) 0.0005(9)
N6 0.0159(12) 0.0207(12) 0.0188(12) 0.0011(9) 0.0003(9) 0.0030(9)
N7 0.0182(12) 0.0197(12) 0.0236(13) 0.0015(10) -0.0009(10) -0.0018(10)
N8 0.0285(14) 0.0248(14) 0.0268(14) 0.0028(11) 0.0043(11) 0.0040(11)
C36 0.0307(18) 0.042(2) 0.0339(19) 0.0122(16) 0.0047(15) 0.0113(15)
C37 0.051(3) 0.095(4) 0.060(3) 0.045(3) -0.002(2) 0.023(3)
C38 0.0195(15) 0.0198(14) 0.0193(14) 0.0011(11) -0.0021(11) 0.0018(11)
C39 0.0208(15) 0.0208(14) 0.0190(14) 0.0025(11) 0.0017(11) -0.0002(11)
C40 0.0213(15) 0.0138(13) 0.0221(15) 0.0037(11) -0.0011(11) 0.0023(11)
C41 0.0215(15) 0.0183(14) 0.0238(15) 0.0021(11) 0.0008(12) 0.0035(11)
C42 0.0148(14) 0.0220(15) 0.0269(16) 0.0038(12) -0.0037(12) 0.0023(11)
C43 0.0209(15) 0.0225(15) 0.0211(15) 0.0027(11) -0.0038(12) 0.0010(12)
C44 0.0219(15) 0.0213(15) 0.0194(14) -0.0012(11) -0.0003(12) 0.0000(12)
C45 0.0196(14) 0.0210(14) 0.0189(14) 0.0016(11) 0.0028(11) 0.0003(11)
C46 0.0222(15) 0.0212(15) 0.0209(15) -0.0002(11) -0.0003(12) -0.0011(12)
C47 0.0284(16) 0.0204(15) 0.0221(15) -0.0004(12) 0.0009(12) 0.0005(12)
C48 0.0232(16) 0.0230(15) 0.0308(17) 0.0032(12) -0.0023(13) 0.0032(12)
C49 0.0188(15) 0.0258(16) 0.0323(17) 0.0020(13) -0.0021(12) -0.0014(12)
C50 0.0236(15) 0.0171(14) 0.0299(16) -0.0017(12) 0.0005(12) -0.0016(12)
C51 0.046(2) 0.0200(16) 0.0354(19) 0.0026(14) -0.0121(16) 0.0038(15)
C52 0.0319(19) 0.0305(18) 0.050(2) 0.0050(16) -0.0132(16) -0.0062(15)
C53 0.0189(15) 0.0202(14) 0.0255(15) 0.0030(12) 0.0047(12) 0.0008(11)
C54 0.0229(15) 0.0206(14) 0.0225(15) -0.0025(11) 0.0006(12) 0.0015(12)
C55 0.0272(17) 0.0325(17) 0.0249(16) 0.0002(13) 0.0020(13) -0.0049(13)
C56 0.0256(17) 0.046(2) 0.0263(17) 0.0005(15) -0.0024(13) -0.0071(15)
C57 0.0316(18) 0.0396(19) 0.0206(16) 0.0037(13) -0.0036(13) -0.0020(15)
C58 0.0317(18) 0.0267(16) 0.0248(16) 0.0003(13) 0.0031(13) -0.0041(13)
C59 0.0253(16) 0.0224(15) 0.0240(16) -0.0023(12) 0.0021(12) -0.0014(12)
C60 0.041(2) 0.086(3) 0.033(2) 0.001(2) -0.0038(17) -0.030(2)
C61 0.049(2) 0.043(2) 0.0261(18) 0.0031(15) 0.0044(16) -0.0128(17)
C62 0.0175(14) 0.0236(15) 0.0295(16) 0.0002(12) 0.0002(12) -0.0017(12)
C63 0.0193(15) 0.0315(17) 0.0244(16) 0.0003(13) -0.0013(12) -0.0106(13)
C64 0.0196(16) 0.0422(19) 0.0295(17) -0.0046(14) 0.0010(13) -0.0085(14)
C65 0.0271(18) 0.057(2) 0.0232(17) -0.0029(15) 0.0029(13) -0.0155(16)
C66 0.0364(19) 0.048(2) 0.0219(17) 0.0035(15) -0.0028(14) -0.0236(17)
C67 0.0381(19) 0.0271(17) 0.0271(17) 0.0020(13) -0.0044(14) -0.0137(14)
C68 0.0287(17) 0.0253(16) 0.0233(16) 0.0002(12) -0.0007(13) -0.0099(13)
C69 0.045(2) 0.085(3) 0.031(2) -0.005(2) 0.0101(18) -0.009(2)
C70 0.070(3) 0.033(2) 0.032(2) 0.0094(15) 0.0004(19) -0.0084(19)
F19 0.0683(16) 0.0373(12) 0.0690(16) -0.0235(11) 0.0148(13) 0.0055(11)
F20 0.102(2) 0.0209(11) 0.0701(17) 0.0101(10) -0.0495(15) -0.0032(12)
F21 0.0527(13) 0.0268(10) 0.0554(14) -0.0033(9) -0.0057(10) -0.0138(9)
F22 0.0733(18) 0.0382(13) 0.139(3) 0.0253(15) -0.0811(18) -0.0130(12)
F23 0.0283(11) 0.0603(15) 0.0723(16) -0.0136(12) 0.0000(11) -0.0164(10)
F24 0.0438(13) 0.0708(16) 0.0461(13) -0.0217(12) -0.0095(10) -0.0155(11)
F25 0.0380(14) 0.198(4) 0.0605(18) -0.033(2) 0.0106(13) -0.0481(18)
F26 0.082(2) 0.083(2) 0.089(2) 0.0168(16) -0.0280(16) -0.0522(17)
F27 0.0431(13) 0.0930(19) 0.0337(12) 0.0047(12) -0.0140(10) -0.0235(12)
F28A 0.199(12) 0.044(3) 0.090(7) 0.026(3) 0.085(8) 0.014(4)
F29A 0.042(3) 0.111(7) 0.057(4) 0.038(4) -0.001(2) -0.031(3)
F30A 0.065(4) 0.098(6) 0.023(2) 0.000(3) 0.012(2) -0.043(4)
F28B 0.188(15) 0.065(5) 0.126(11) 0.013(5) 0.134(12) 0.012(6)
F29B 0.066(6) 0.077(7) 0.033(3) 0.011(3) -0.003(3) -0.057(5)
F30B 0.071(5) 0.103(8) 0.076(7) 0.064(7) -0.024(4) -0.035(4)
F31A 0.151(12) 0.148(8) 0.092(9) 0.036(7) 0.090(9) 0.005(8)
F32A 0.054(4) 0.180(12) 0.071(7) -0.085(8) 0.027(5) -0.026(7)
F33A 0.027(4) 0.156(10) 0.042(4) -0.025(5) 0.005(3) 0.013(5)
F31B 0.061(5) 0.223(11) 0.089(7) -0.079(7) 0.044(5) -0.083(7)
F32B 0.044(4) 0.126(7) 0.028(3) -0.010(3) -0.002(2) 0.029(4)
F33B 0.170(11) 0.154(7) 0.079(6) 0.059(6) 0.088(7) 0.112(7)
F34 0.0777(16) 0.0294(11) 0.0483(14) 0.0069(10) 0.0028(12) 0.0099(11)
F35 0.108(2) 0.0295(13) 0.129(3) 0.0200(15) 0.020(2) -0.0195(14)
F36 0.124(2) 0.0745(18) 0.0374(14) 0.0040(12) -0.0188(15) 0.0411(17)
P1 0.0178(4) 0.0213(4) 0.0294(4) 0.0009(3) 0.0011(3) -0.0007(3)
F37 0.0214(10) 0.0304(10) 0.0755(15) 0.0161(10) 0.0027(9) 0.0041(8)
F38 0.0623(14) 0.0369(11) 0.0305(11) -0.0011(9) -0.0093(10) -0.0016(10)
F39 0.0377(11) 0.0275(10) 0.0410(11) -0.0031(8) 0.0148(9) -0.0106(8)
F40 0.0204(10) 0.0390(12) 0.109(2) -0.0072(12) 0.0117(11) 0.0044(9)
F41 0.0741(16) 0.0440(13) 0.0357(12) -0.0097(9) 0.0027(11) -0.0192(11)
F42 0.0311(10) 0.0272(10) 0.0490(12) 0.0134(9) 0.0009(9) -0.0014(8)
P2 0.0181(4) 0.0204(4) 0.0320(4) -0.0011(3) 0.0004(3) 0.0011(3)
F43 0.0274(10) 0.0302(10) 0.0550(13) -0.0193(9) -0.0024(9) 0.0049(8)
F44 0.0200(10) 0.0334(11) 0.0952(18) -0.0001(11) 0.0073(10) -0.0038(8)
F45 0.0397(11) 0.0282(10) 0.0464(12) 0.0000(8) 0.0188(9) 0.0084(8)
F46 0.0468(12) 0.0435(12) 0.0321(11) 0.0017(9) -0.0064(9) 0.0063(10)
F47 0.0215(9) 0.0298(10) 0.0556(13) -0.0113(9) -0.0023(9) -0.0021(8)
F48 0.0645(15) 0.0380(12) 0.0463(13) 0.0144(10) 0.0045(11) 0.0100(10)

loop_
_atom_type_symbol
_atom_type_description
_atom_type_scat_dispersion_real
_atom_type_scat_dispersion_imag
_atom_type_scat_source
C C 0.0033 0.0016 'International Tables Vol C Tables 4.2.6.8 and 6.1.1.4'
H H 0.0000 0.0000 'International Tables Vol C Tables 4.2.6.8 and 6.1.1.4'
N N 0.0061 0.0033 'International Tables Vol C Tables 4.2.6.8 and 6.1.1.4'
F F 0.0171 0.0103 'International Tables Vol C Tables 4.2.6.8 and 6.1.1.4'
P P 0.1023 0.0942 'International Tables Vol C Tables 4.2.6.8 and 6.1.1.4'
Cu Cu 0.3201 1.2651 'International Tables Vol C Tables 4.2.6.8 and 6.1.1.4'

loop_
_geom_angle_atom_site_label_1
_geom_angle_atom_site_label_2
_geom_angle_atom_site_label_3
_geom_angle
N4 Cu1 N1 120.50(10)
N4 Cu1 N2 118.09(10)
N1 Cu1 N2 96.98(9)
N4 Cu1 N3 126.73(10)
N1 Cu1 N3 90.42(9)
N2 Cu1 N3 97.09(9)
C9 N1 C3 115.8(2)
C9 N1 Cu1 131.5(2)
C3 N1 Cu1 112.31(17)
C27 N2 C5 115.3(2)
C27 N2 Cu1 133.3(2)
C5 N2 Cu1 110.46(17)
C18 N3 C7 114.4(2)
C18 N3 Cu1 131.9(2)
C7 N3 Cu1 110.94(17)
C1 N4 Cu1 175.5(3)
N4 C1 C2 179.0(4)
C1 C2 H2A 109.5
C1 C2 H2B 109.5
H2A C2 H2B 109.5
C1 C2 H2C 109.5
H2A C2 H2C 109.5
H2B C2 H2C 109.5
N1 C3 C4 112.4(2)
N1 C3 C8 108.2(2)
C4 C3 C8 110.8(2)
N1 C3 H3 108.4
C4 C3 H3 108.4
C8 C3 H3 108.4
C3 C4 C5 115.8(2)
C3 C4 H4A 108.3
C5 C4 H4A 108.3
C3 C4 H4B 108.3
C5 C4 H4B 108.3
H4A C4 H4B 107.4
N2 C5 C6 110.5(2)
N2 C5 C4 109.5(2)
C6 C5 C4 112.4(2)
N2 C5 H5 108.1
C6 C5 H5 108.1
C4 C5 H5 108.1
C5 C6 C7 115.4(2)
C5 C6 H6A 108.4
C7 C6 H6A 108.4
C5 C6 H6B 108.4
C7 C6 H6B 108.4
H6A C6 H6B 107.5
N3 C7 C6 110.6(2)
N3 C7 C8 110.7(2)
C6 C7 C8 111.3(2)
N3 C7 H7 108.0
C6 C7 H7 108.0
C8 C7 H7 108.0
C7 C8 C3 114.4(2)
C7 C8 H8A 108.7
C3 C8 H8A 108.7
C7 C8 H8B 108.7
C3 C8 H8B 108.7
H8A C8 H8B 107.6
N1 C9 C10 123.0(3)
N1 C9 H9 118.5
C10 C9 H9 118.5
C11 C10 C15 119.3(3)
C11 C10 C9 119.6(3)
C15 C10 C9 121.0(3)
C12 C11 C10 120.2(3)
C12 C11 H11 119.9
C10 C11 H11 119.9
C13 C12 C11 120.8(3)
C13 C12 C16 120.4(3)
C11 C12 C16 118.8(3)
C12 C13 C14 118.8(3)
C12 C13 H13 120.6
C14 C13 H13 120.6
C15 C14 C13 120.8(3)
C15 C14 C17 120.4(3)
C13 C14 C17 118.7(3)
C14 C15 C10 120.1(3)
C14 C15 H15 120.0
C10 C15 H15 120.0
F1 C16 F3 107.2(3)
F1 C16 F2 105.9(3)
F3 C16 F2 105.4(3)
F1 C16 C12 112.6(3)
F3 C16 C12 112.9(3)
F2 C16 C12 112.3(3)
F6 C17 F5 108.4(3)
F6 C17 F4 106.4(3)
F5 C17 F4 103.1(3)
F6 C17 C14 113.4(3)
F5 C17 C14 112.8(3)
F4 C17 C14 112.1(3)
N3 C18 C19 124.9(3)
N3 C18 H18 117.6
C19 C18 H18 117.6
C20 C19 C24 119.0(3)
C20 C19 C18 118.6(3)
C24 C19 C18 122.2(3)
C21 C20 C19 120.6(3)
C21 C20 H20 119.7
C19 C20 H20 119.7
C22 C21 C20 120.4(3)
C22 C21 C25 119.5(3)
C20 C21 C25 120.1(3)
C21 C22 C23 119.0(3)
C21 C22 H22 120.5
C23 C22 H22 120.5
C24 C23 C22 120.9(3)
C24 C23 C26 121.0(3)
C22 C23 C26 118.1(3)
C23 C24 C19 120.1(3)
C23 C24 H24 119.9
C19 C24 H24 119.9
F9 C25 F8 106.6(4)
F9 C25 F7 105.0(4)
F8 C25 F7 106.3(4)
F9 C25 C21 113.0(3)
F8 C25 C21 113.6(3)
F7 C25 C21 111.8(3)
F11 C26 F12 106.8(3)
F11 C26 F10 104.8(3)
F12 C26 F10 106.3(3)
F11 C26 C23 112.7(3)
F12 C26 C23 113.7(3)
F10 C26 C23 111.8(3)
N2 C27 C28 124.6(3)
N2 C27 H27 117.7
C28 C27 H27 117.7
C29 C28 C33 119.5(3)
C29 C28 C27 119.3(3)
C33 C28 C27 120.8(3)
C30 C29 C28 120.2(3)
C30 C29 H29 119.9
C28 C29 H29 119.9
C29 C30 C31 120.7(3)
C29 C30 C34 119.1(3)
C31 C30 C34 120.1(3)
C32 C31 C30 119.1(3)
C32 C31 H31 120.5
C30 C31 H31 120.5
C31 C32 C33 121.2(3)
C31 C32 C35 120.1(3)
C33 C32 C35 118.6(3)
C32 C33 C28 119.3(3)
C32 C33 H33 120.4
C28 C33 H33 120.4
F15 C34 F14 109.4(3)
F15 C34 F13 106.0(3)
F14 C34 F13 103.4(3)
F15 C34 C30 113.1(3)
F14 C34 C30 112.3(3)
F13 C34 C30 112.0(3)
F16 C35 F18 108.0(3)
F16 C35 F17 106.5(3)
F18 C35 F17 103.8(3)
F16 C35 C32 113.6(3)
F18 C35 C32 112.9(3)
F17 C35 C32 111.4(3)
N8 Cu2 N6 121.82(10)
N8 Cu2 N5 116.97(10)
N6 Cu2 N5 97.18(9)
N8 Cu2 N7 127.04(10)
N6 Cu2 N7 89.60(9)
N5 Cu2 N7 97.16(9)
C44 N5 C38 115.5(2)
C44 N5 Cu2 133.0(2)
C38 N5 Cu2 110.46(17)
C53 N6 C40 115.5(2)
C53 N6 Cu2 131.4(2)
C40 N6 Cu2 112.75(17)
C62 N7 C42 114.2(2)
C62 N7 Cu2 131.3(2)
C42 N7 Cu2 111.12(17)
C36 N8 Cu2 177.0(3)
N8 C36 C37 179.0(4)
C36 C37 H37A 109.5
C36 C37 H37B 109.5
H37A C37 H37B 109.5
C36 C37 H37C 109.5
H37A C37 H37C 109.5
H37B C37 H37C 109.5
N5 C38 C39 109.4(2)
N5 C38 C43 110.2(2)
C39 C38 C43 112.3(2)
N5 C38 H38 108.3
C39 C38 H38 108.3
C43 C38 H38 108.3
C38 C39 C40 116.4(2)
C38 C39 H39A 108.2
C40 C39 H39A 108.2
C38 C39 H39B 108.2
C40 C39 H39B 108.2
H39A C39 H39B 107.4
N6 C40 C41 108.4(2)
N6 C40 C39 111.8(2)
C41 C40 C39 110.6(2)
N6 C40 H40 108.7
C41 C40 H40 108.7
C39 C40 H40 108.7
C40 C41 C42 114.3(2)
C40 C41 H41A 108.7
C42 C41 H41A 108.7
C40 C41 H41B 108.7
C42 C41 H41B 108.7
H41A C41 H41B 107.6
N7 C42 C43 110.7(2)
N7 C42 C41 110.6(2)
C43 C42 C41 111.5(2)
N7 C42 H42 107.9
C43 C42 H42 107.9
C41 C42 H42 107.9
C42 C43 C38 115.4(2)
C42 C43 H43A 108.4
C38 C43 H43A 108.4
C42 C43 H43B 108.4
C38 C43 H43B 108.4
H43A C43 H43B 107.5
N5 C44 C45 124.1(3)
N5 C44 H44 118.0
C45 C44 H44 118.0
C50 C45 C46 119.8(3)
C50 C45 C44 120.8(3)
C46 C45 C44 119.2(3)
C47 C46 C45 119.8(3)
C47 C46 H46 120.1
C45 C46 H46 120.1
C48 C47 C46 120.8(3)
C48 C47 C51 119.9(3)
C46 C47 C51 119.2(3)
C47 C48 C49 119.0(3)
C47 C48 H48 120.5
C49 C48 H48 120.5
C48 C49 C50 121.0(3)
C48 C49 C52 120.2(3)
C50 C49 C52 118.8(3)
C45 C50 C49 119.5(3)
C45 C50 H50 120.2
C49 C50 H50 120.2
F19 C51 F20 108.2(3)
F19 C51 F21 105.0(3)
F20 C51 F21 105.8(3)
F19 C51 C47 112.7(3)
F20 C51 C47 112.3(3)
F21 C51 C47 112.3(3)
F22 C52 F24 108.0(3)
F22 C52 F23 107.1(3)
F24 C52 F23 105.2(3)
F22 C52 C49 113.2(3)
F24 C52 C49 112.5(3)
F23 C52 C49 110.4(3)
N6 C53 C54 123.7(3)
N6 C53 H53 118.1
C54 C53 H53 118.1
C55 C54 C59 119.4(3)
C55 C54 C53 119.1(3)
C59 C54 C53 121.4(3)
C54 C55 C56 119.9(3)
C54 C55 H55 120.0
C56 C55 H55 120.0
C57 C56 C55 120.9(3)
C57 C56 C60 121.5(3)
C55 C56 C60 117.6(3)
C58 C57 C56 118.8(3)
C58 C57 H57 120.6
C56 C57 H57 120.6
C57 C58 C59 121.1(3)
C57 C58 C61 119.2(3)
C59 C58 C61 119.7(3)
C58 C59 C54 119.9(3)
C58 C59 H59 120.1
C54 C59 H59 120.1
F25 C60 F27 110.5(4)
F25 C60 F26 103.6(4)
F27 C60 F26 103.6(3)
F25 C60 C56 113.9(3)
F27 C60 C56 113.8(3)
F26 C60 C56 110.6(4)
F29B C61 F30A 130.2(4)
F29B C61 F28B 112.8(6)
F30A C61 F28B 47.7(5)
F29B C61 F28A 52.9(5)
F30A C61 F28A 105.7(5)
F28B C61 F28A 136.4(5)
F29B C61 F30B 104.4(5)
F30A C61 F30B 57.8(5)
F28B C61 F30B 104.4(6)
F28A C61 F30B 54.5(5)
F29B C61 F29A 53.4(4)
F30A C61 F29A 104.8(4)
F28B C61 F29A 63.8(6)
F28A C61 F29A 103.2(5)
F30B C61 F29A 136.3(4)
F29B C61 C58 113.5(4)
F30A C61 C58 116.3(3)
F28B C61 C58 110.5(4)
F28A C61 C58 112.8(4)
F30B C61 C58 110.7(4)
F29A C61 C58 112.8(3)
N7 C62 C63 125.2(3)
N7 C62 H62 117.4
C63 C62 H62 117.4
C64 C63 C68 120.2(3)
C64 C63 C62 117.8(3)
C68 C63 C62 121.7(3)
C65 C64 C63 119.8(3)
C65 C64 H64 120.1
C63 C64 H64 120.1
C66 C65 C64 121.1(3)
C66 C65 C69 119.1(3)
C64 C65 C69 119.8(4)
C65 C66 C67 118.8(3)
C65 C66 H66 120.6
C67 C66 H66 120.6
C68 C67 C66 120.9(3)
C68 C67 C70 121.0(3)
C66 C67 C70 118.1(3)
C67 C68 C63 119.3(3)
C67 C68 H68 120.4
C63 C68 H68 120.4
F33A C69 F32B 128.9(6)
F33A C69 F32A 113.0(7)
F32B C69 F32A 45.2(5)
F33A C69 F31B 57.9(5)
F32B C69 F31B 105.9(5)
F32A C69 F31B 139.3(6)
F33A C69 F31A 109.8(6)
F32B C69 F31A 56.7(6)
F32A C69 F31A 101.8(7)
F31B C69 F31A 56.0(6)
F33A C69 F33B 47.5(5)
F32B C69 F33B 104.2(6)
F32A C69 F33B 68.5(6)
F31B C69 F33B 102.4(6)
F31A C69 F33B 135.7(6)
F33A C69 C65 113.6(5)
F32B C69 C65 117.2(4)
F32A C69 C65 107.9(5)
F31B C69 C65 111.8(4)
F31A C69 C65 110.1(5)
F33B C69 C65 113.9(4)
F35 C70 F36 106.1(3)
F35 C70 F34 105.6(3)
F36 C70 F34 105.9(3)
F35 C70 C67 113.0(3)
F36 C70 C67 112.6(3)
F34 C70 C67 113.1(3)
F40 P1 F41 90.64(13)
F40 P1 F42 89.27(11)
F41 P1 F42 90.00(11)
F40 P1 F37 178.80(13)
F41 P1 F37 89.50(12)
F42 P1 F37 89.53(10)
F40 P1 F39 91.27(11)
F41 P1 F39 91.16(11)
F42 P1 F39 178.71(11)
F37 P1 F39 89.92(10)
F40 P1 F38 89.97(13)
F41 P1 F38 179.37(13)
F42 P1 F38 89.85(11)
F37 P1 F38 89.89(12)
F39 P1 F38 88.98(11)
F48 P2 F44 90.59(13)
F48 P2 F45 90.93(11)
F44 P2 F45 91.21(11)
F48 P2 F47 89.93(12)
F44 P2 F47 178.52(13)
F45 P2 F47 90.17(10)
F48 P2 F43 90.07(11)
F44 P2 F43 88.84(11)
F45 P2 F43 179.00(12)
F47 P2 F43 89.77(10)
F48 P2 F46 179.78(14)
F44 P2 F46 89.46(12)
F45 P2 F46 89.29(11)
F47 P2 F46 90.02(11)
F43 P2 F46 89.72(11)

loop_
_geom_bond_atom_site_label_1
_geom_bond_atom_site_label_2
_geom_bond_distance
Cu1 N4 1.922(2)
Cu1 N1 2.064(2)
Cu1 N2 2.064(2)
Cu1 N3 2.083(2)
N1 C9 1.275(4)
N1 C3 1.486(3)
N2 C27 1.274(4)
N2 C5 1.485(3)
N3 C18 1.283(4)
N3 C7 1.491(4)
N4 C1 1.137(4)
C1 C2 1.468(4)
C2 H2A 0.9800
C2 H2B 0.9800
C2 H2C 0.9800
C3 C4 1.525(4)
C3 C8 1.534(4)
C3 H3 1.0000
C4 C5 1.530(4)
C4 H4A 0.9900
C4 H4B 0.9900
C5 C6 1.529(4)
C5 H5 1.0000
C6 C7 1.530(4)
C6 H6A 0.9900
C6 H6B 0.9900
C7 C8 1.533(4)
C7 H7 1.0000
C8 H8A 0.9900
C8 H8B 0.9900
C9 C10 1.479(4)
C9 H9 0.9500
C10 C11 1.391(4)
C10 C15 1.394(4)
C11 C12 1.389(4)
C11 H11 0.9500
C12 C13 1.383(4)
C12 C16 1.494(4)
C13 C14 1.396(4)
C13 H13 0.9500
C14 C15 1.383(4)
C14 C17 1.498(4)
C15 H15 0.9500
C16 F1 1.330(4)
C16 F3 1.330(4)
C16 F2 1.331(4)
C17 F6 1.300(4)
C17 F5 1.315(4)
C17 F4 1.343(4)
C18 C19 1.468(4)
C18 H18 0.9500
C19 C20 1.389(4)
C19 C24 1.391(4)
C20 C21 1.387(4)
C20 H20 0.9500
C21 C22 1.384(5)
C21 C25 1.502(5)
C22 C23 1.389(4)
C22 H22 0.9500
C23 C24 1.386(4)
C23 C26 1.492(5)
C24 H24 0.9500
C25 F9 1.301(5)
C25 F8 1.304(4)
C25 F7 1.309(5)
C26 F11 1.308(4)
C26 F12 1.325(4)
C26 F10 1.336(5)
C27 C28 1.471(4)
C27 H27 0.9500
C28 C29 1.393(4)
C28 C33 1.395(4)
C29 C30 1.381(4)
C29 H29 0.9500
C30 C31 1.388(4)
C30 C34 1.503(4)
C31 C32 1.381(4)
C31 H31 0.9500
C32 C33 1.394(4)
C32 C35 1.501(4)
C33 H33 0.9500
C34 F15 1.310(4)
C34 F14 1.314(4)
C34 F13 1.348(4)
C35 F16 1.304(4)
C35 F18 1.329(4)
C35 F17 1.332(4)
Cu2 N8 1.920(3)
Cu2 N6 2.065(2)
Cu2 N5 2.067(2)
Cu2 N7 2.082(2)
N5 C44 1.272(4)
N5 C38 1.484(3)
N6 C53 1.271(4)
N6 C40 1.486(3)
N7 C62 1.271(4)
N7 C42 1.491(4)
N8 C36 1.137(4)
C36 C37 1.465(5)
C37 H37A 0.9800
C37 H37B 0.9800
C37 H37C 0.9800
C38 C39 1.526(4)
C38 C43 1.534(4)
C38 H38 1.0000
C39 C40 1.532(4)
C39 H39A 0.9900
C39 H39B 0.9900
C40 C41 1.525(4)
C40 H40 1.0000
C41 C42 1.536(4)
C41 H41A 0.9900
C41 H41B 0.9900
C42 C43 1.527(4)
C42 H42 1.0000
C43 H43A 0.9900
C43 H43B 0.9900
C44 C45 1.480(4)
C44 H44 0.9500
C45 C50 1.386(4)
C45 C46 1.391(4)
C46 C47 1.390(4)
C46 H46 0.9500
C47 C48 1.381(4)
C47 C51 1.495(4)
C48 C49 1.385(4)
C48 H48 0.9500
C49 C50 1.393(4)
C49 C52 1.504(4)
C50 H50 0.9500
C51 F19 1.334(4)
C51 F20 1.335(4)
C51 F21 1.346(4)
C52 F22 1.316(4)
C52 F24 1.333(4)
C52 F23 1.342(4)
C53 C54 1.475(4)
C53 H53 0.9500
C54 C55 1.387(4)
C54 C59 1.395(4)
C55 C56 1.390(4)
C55 H55 0.9500
C56 C57 1.385(4)
C56 C60 1.498(5)
C57 C58 1.382(4)
C57 H57 0.9500
C58 C59 1.385(4)
C58 C61 1.495(4)
C59 H59 0.9500
C60 F25 1.295(5)
C60 F27 1.319(4)
C60 F26 1.374(5)
C61 F29B 1.263(6)
C61 F30A 1.277(5)
C61 F28B 1.300(7)
C61 F28A 1.328(6)
C61 F30B 1.346(6)
C61 F29A 1.354(5)
C62 C63 1.479(4)
C62 H62 0.9500
C63 C64 1.388(4)
C63 C68 1.390(4)
C64 C65 1.383(5)
C64 H64 0.9500
C65 C66 1.380(5)
C65 C69 1.503(5)
C66 C67 1.400(5)
C66 H66 0.9500
C67 C68 1.386(4)
C67 C70 1.489(5)
C68 H68 0.9500
C69 F33A 1.220(8)
C69 F32B 1.253(6)
C69 F32A 1.298(7)
C69 F31B 1.315(6)
C69 F31A 1.348(7)
C69 F33B 1.362(7)
C70 F35 1.318(4)
C70 F36 1.333(4)
C70 F34 1.343(4)
P1 F40 1.588(2)
P1 F41 1.589(2)
P1 F42 1.5994(19)
P1 F37 1.5995(19)
P1 F39 1.6016(19)
P1 F38 1.603(2)
P2 F48 1.589(2)
P2 F44 1.596(2)
P2 F45 1.5963(19)
P2 F47 1.5964(19)
P2 F43 1.6041(19)
P2 F46 1.605(2)

loop_
_geom_torsion_atom_site_label_1
_geom_torsion_atom_site_label_2
_geom_torsion_atom_site_label_3
_geom_torsion_atom_site_label_4
_geom_torsion
N4 Cu1 N1 C9 -1.8(3)
N2 Cu1 N1 C9 -130.3(3)
N3 Cu1 N1 C9 132.5(3)
N4 Cu1 N1 C3 170.38(16)
N2 Cu1 N1 C3 41.88(18)
N3 Cu1 N1 C3 -55.31(18)
N4 Cu1 N2 C27 16.3(3)
N1 Cu1 N2 C27 146.4(3)
N3 Cu1 N2 C27 -122.3(3)
N4 Cu1 N2 C5 -176.30(17)
N1 Cu1 N2 C5 -46.14(18)
N3 Cu1 N2 C5 45.16(18)
N4 Cu1 N3 C18 22.9(3)
N1 Cu1 N3 C18 -106.8(3)
N2 Cu1 N3 C18 156.1(3)
N4 Cu1 N3 C7 -177.37(17)
N1 Cu1 N3 C7 52.93(18)
N2 Cu1 N3 C7 -44.15(18)
N1 Cu1 N4 C1 -5(3)
N2 Cu1 N4 C1 114(3)
N3 Cu1 N4 C1 -121(3)
Cu1 N4 C1 C2 59(26)
C9 N1 C3 C4 118.4(3)
Cu1 N1 C3 C4 -55.1(3)
C9 N1 C3 C8 -118.9(3)
Cu1 N1 C3 C8 67.6(2)
N1 C3 C4 C5 72.0(3)
C8 C3 C4 C5 -49.2(3)
C27 N2 C5 C6 108.7(3)
Cu1 N2 C5 C6 -61.2(2)
C27 N2 C5 C4 -126.9(3)
Cu1 N2 C5 C4 63.1(2)
C3 C4 C5 N2 -76.7(3)
C3 C4 C5 C6 46.6(3)
N2 C5 C6 C7 76.7(3)
C4 C5 C6 C7 -45.9(3)
C18 N3 C7 C6 -137.7(3)
Cu1 N3 C7 C6 58.7(2)
C18 N3 C7 C8 98.4(3)
Cu1 N3 C7 C8 -65.1(2)
C5 C6 C7 N3 -75.1(3)
C5 C6 C7 C8 48.4(3)
N3 C7 C8 C3 72.0(3)
C6 C7 C8 C3 -51.5(3)
N1 C3 C8 C7 -72.0(3)
C4 C3 C8 C7 51.7(3)
C3 N1 C9 C10 173.7(2)
Cu1 N1 C9 C10 -14.3(4)
N1 C9 C10 C11 144.2(3)
N1 C9 C10 C15 -40.2(4)
C15 C10 C11 C12 2.9(4)
C9 C10 C11 C12 178.6(3)
C10 C11 C12 C13 -2.5(4)
C10 C11 C12 C16 177.6(3)
C11 C12 C13 C14 0.6(5)
C16 C12 C13 C14 -179.5(3)
C12 C13 C14 C15 0.9(5)
C12 C13 C14 C17 -176.7(3)
C13 C14 C15 C10 -0.5(4)
C17 C14 C15 C10 177.1(3)
C11 C10 C15 C14 -1.4(4)
C9 C10 C15 C14 -177.1(3)
C13 C12 C16 F1 109.9(3)
C11 C12 C16 F1 -70.2(4)
C13 C12 C16 F3 -11.6(5)
C11 C12 C16 F3 168.3(3)
C13 C12 C16 F2 -130.6(3)
C11 C12 C16 F2 49.3(4)
C15 C14 C17 F6 23.9(5)
C13 C14 C17 F6 -158.4(3)
C15 C14 C17 F5 -99.8(4)
C13 C14 C17 F5 77.9(4)
C15 C14 C17 F4 144.4(3)
C13 C14 C17 F4 -37.9(4)
C7 N3 C18 C19 177.3(3)
Cu1 N3 C18 C19 -23.4(4)
N3 C18 C19 C20 157.4(3)
N3 C18 C19 C24 -28.1(4)
C24 C19 C20 C21 1.4(4)
C18 C19 C20 C21 176.0(3)
C19 C20 C21 C22 -1.2(5)
C19 C20 C21 C25 179.1(3)
C20 C21 C22 C23 0.1(5)
C25 C21 C22 C23 179.8(3)
C21 C22 C23 C24 0.8(5)
C21 C22 C23 C26 -177.6(3)
C22 C23 C24 C19 -0.5(5)
C26 C23 C24 C19 177.8(3)
C20 C19 C24 C23 -0.5(4)
C18 C19 C24 C23 -175.0(3)
C22 C21 C25 F9 -26.3(5)
C20 C21 C25 F9 153.4(4)
C22 C21 C25 F8 -148.0(4)
C20 C21 C25 F8 31.8(5)
C22 C21 C25 F7 91.8(5)
C20 C21 C25 F7 -88.4(5)
C24 C23 C26 F11 -115.8(4)
C22 C23 C26 F11 62.6(5)
C24 C23 C26 F12 6.0(5)
C22 C23 C26 F12 -175.6(3)
C24 C23 C26 F10 126.5(3)
C22 C23 C26 F10 -55.2(4)
C5 N2 C27 C28 174.3(3)
Cu1 N2 C27 C28 -18.7(4)
N2 C27 C28 C29 141.8(3)
N2 C27 C28 C33 -45.6(4)
C33 C28 C29 C30 1.2(4)
C27 C28 C29 C30 173.9(3)
C28 C29 C30 C31 -1.4(4)
C28 C29 C30 C34 -176.8(3)
C29 C30 C31 C32 0.6(4)
C34 C30 C31 C32 176.0(3)
C30 C31 C32 C33 0.3(4)
C30 C31 C32 C35 -175.5(3)
C31 C32 C33 C28 -0.4(4)
C35 C32 C33 C28 175.5(3)
C29 C28 C33 C32 -0.4(4)
C27 C28 C33 C32 -172.9(3)
C29 C30 C34 F15 -155.8(3)
C31 C30 C34 F15 28.7(5)
C29 C30 C34 F14 79.6(4)
C31 C30 C34 F14 -95.8(4)
C29 C30 C34 F13 -36.2(4)
C31 C30 C34 F13 148.4(3)
C31 C32 C35 F16 -18.7(5)
C33 C32 C35 F16 165.4(3)
C31 C32 C35 F18 -142.1(3)
C33 C32 C35 F18 42.0(4)
C31 C32 C35 F17 101.6(3)
C33 C32 C35 F17 -74.4(4)
N8 Cu2 N5 C44 -15.6(3)
N6 Cu2 N5 C44 -146.9(3)
N7 Cu2 N5 C44 122.6(3)
N8 Cu2 N5 C38 176.84(17)
N6 Cu2 N5 C38 45.51(18)
N7 Cu2 N5 C38 -44.99(18)
N8 Cu2 N6 C53 3.9(3)
N5 Cu2 N6 C53 132.0(3)
N7 Cu2 N6 C53 -130.9(3)
N8 Cu2 N6 C40 -169.48(17)
N5 Cu2 N6 C40 -41.44(18)
N7 Cu2 N6 C40 55.73(18)
N8 Cu2 N7 C62 -27.0(3)
N6 Cu2 N7 C62 104.0(3)
N5 Cu2 N7 C62 -158.9(3)
N8 Cu2 N7 C42 175.46(17)
N6 Cu2 N7 C42 -53.59(18)
N5 Cu2 N7 C42 43.59(19)
N6 Cu2 N8 C36 16(5)
N5 Cu2 N8 C36 -102(5)
N7 Cu2 N8 C36 134(5)
Cu2 N8 C36 C37 -70(29)
C44 N5 C38 C39 127.4(3)
Cu2 N5 C38 C39 -62.7(2)
C44 N5 C38 C43 -108.7(3)
Cu2 N5 C38 C43 61.3(2)
N5 C38 C39 C40 77.1(3)
C43 C38 C39 C40 -45.7(3)
C53 N6 C40 C41 117.6(3)
Cu2 N6 C40 C41 -67.8(2)
C53 N6 C40 C39 -120.2(3)
Cu2 N6 C40 C39 54.3(3)
C38 C39 C40 N6 -72.0(3)
C38 C39 C40 C41 48.9(3)
N6 C40 C41 C42 71.1(3)
C39 C40 C41 C42 -51.7(3)
C62 N7 C42 C43 140.0(3)
Cu2 N7 C42 C43 -58.3(2)
C62 N7 C42 C41 -95.9(3)
Cu2 N7 C42 C41 65.8(2)
C40 C41 C42 N7 -71.6(3)
C40 C41 C42 C43 52.1(3)
N7 C42 C43 C38 75.2(3)
C41 C42 C43 C38 -48.4(3)
N5 C38 C43 C42 -77.1(3)
C39 C38 C43 C42 45.2(3)
C38 N5 C44 C45 -175.6(2)
Cu2 N5 C44 C45 17.3(4)
N5 C44 C45 C50 50.5(4)
N5 C44 C45 C46 -134.9(3)
C50 C45 C46 C47 -2.2(4)
C44 C45 C46 C47 -176.9(3)
C45 C46 C47 C48 3.4(4)
C45 C46 C47 C51 179.8(3)
C46 C47 C48 C49 -2.0(5)
C51 C47 C48 C49 -178.3(3)
C47 C48 C49 C50 -0.7(5)
C47 C48 C49 C52 177.2(3)
C46 C45 C50 C49 -0.4(4)
C44 C45 C50 C49 174.2(3)
C48 C49 C50 C45 1.9(5)
C52 C49 C50 C45 -176.1(3)
C48 C47 C51 F19 94.9(4)
C46 C47 C51 F19 -81.5(4)
C48 C47 C51 F20 -27.6(5)
C46 C47 C51 F20 156.0(3)
C48 C47 C51 F21 -146.7(3)
C46 C47 C51 F21 36.8(4)
C48 C49 C52 F22 10.5(5)
C50 C49 C52 F22 -171.5(3)
C48 C49 C52 F24 133.2(3)
C50 C49 C52 F24 -48.8(4)
C48 C49 C52 F23 -109.6(3)
C50 C49 C52 F23 68.4(4)
C40 N6 C53 C54 -172.1(2)
Cu2 N6 C53 C54 14.6(4)
N6 C53 C54 C55 -147.9(3)
N6 C53 C54 C59 36.4(4)
C59 C54 C55 C56 -3.3(5)
C53 C54 C55 C56 -179.1(3)
C54 C55 C56 C57 2.1(5)
C54 C55 C56 C60 -179.2(3)
C55 C56 C57 C58 0.6(5)
C60 C56 C57 C58 -178.0(4)
C56 C57 C58 C59 -2.1(5)
C56 C57 C58 C61 176.2(3)
C57 C58 C59 C54 0.9(5)
C61 C58 C59 C54 -177.4(3)
C55 C54 C59 C58 1.8(4)
C53 C54 C59 C58 177.5(3)
C57 C56 C60 F25 -123.9(4)
C55 C56 C60 F25 57.5(5)
C57 C56 C60 F27 4.0(6)
C55 C56 C60 F27 -174.7(4)
C57 C56 C60 F26 120.0(4)
C55 C56 C60 F26 -58.6(5)
C57 C58 C61 F29B 153.1(6)
C59 C58 C61 F29B -28.7(7)
C57 C58 C61 F30A -27.2(6)
C59 C58 C61 F30A 151.0(5)
C57 C58 C61 F28B -79.1(9)
C59 C58 C61 F28B 99.2(8)
C57 C58 C61 F28A 95.1(6)
C59 C58 C61 F28A -86.6(6)
C57 C58 C61 F30B 36.1(7)
C59 C58 C61 F30B -145.7(6)
C57 C58 C61 F29A -148.4(5)
C59 C58 C61 F29A 29.9(6)
C42 N7 C62 C63 -177.0(3)
Cu2 N7 C62 C63 26.0(4)
N7 C62 C63 C64 -158.3(3)
N7 C62 C63 C68 27.6(5)
C68 C63 C64 C65 -0.8(4)
C62 C63 C64 C65 -175.0(3)
C63 C64 C65 C66 1.4(5)
C63 C64 C65 C69 179.2(3)
C64 C65 C66 C67 -0.7(5)
C69 C65 C66 C67 -178.6(3)
C65 C66 C67 C68 -0.5(5)
C65 C66 C67 C70 177.1(3)
C66 C67 C68 C63 1.1(4)
C70 C67 C68 C63 -176.4(3)
C64 C63 C68 C67 -0.4(4)
C62 C63 C68 C67 173.6(3)
C66 C65 C69 F33A 138.9(7)
C64 C65 C69 F33A -39.0(8)
C66 C65 C69 F32B -46.8(7)
C64 C65 C69 F32B 135.3(6)
C66 C65 C69 F32A -95.0(8)
C64 C65 C69 F32A 87.1(8)
C66 C65 C69 F31B 75.6(8)
C64 C65 C69 F31B -102.3(8)
C66 C65 C69 F31A 15.2(9)
C64 C65 C69 F31A -162.6(8)
C66 C65 C69 F33B -168.8(8)
C64 C65 C69 F33B 13.3(9)
C68 C67 C70 F35 110.4(4)
C66 C67 C70 F35 -67.2(4)
C68 C67 C70 F36 -129.5(3)
C66 C67 C70 F36 53.0(4)
C68 C67 C70 F34 -9.5(5)
C66 C67 C70 F34 172.9(3)
